data_7156321
loop_
_publ_author_name
'Hu, Zhiyuan'
'Hou, Jiao'
'Liu, Jie'
'Yu, Wenquan'
'Chang, Junbiao'

_publ_section_title
;
 Synthesis of imidazo[1,5-a]pyridines via I<sub>2</sub>-mediated
 sp<sup>3</sup> C-H amination.
;
_journal_issue 31
_journal_name_full 'Organic &amp; biomolecular chemistry'
_journal_page_first 5653
_journal_page_last 5660
_journal_paper_doi 10.1039/c8ob01501e
_journal_volume 16
_journal_year 2018
_chemical_formula_moiety 'C19 H14 N2'
_chemical_formula_sum 'C19 H14 N2'
_chemical_formula_weight 270.32
_chemical_melting_point 383.5(5)
_chemical_name_systematic 1,3-diphenylimidazo[1,5-a]pyridine
_space_group_crystal_system orthorhombic
_space_group_IT_number 36
_space_group_name_Hall 'C 2c -2'
_space_group_name_H-M_alt 'C m c 21'
_symmetry_space_group_name_Hall 'C 2c -2'
_symmetry_space_group_name_H-M 'C m c 21'
_atom_sites_solution_hydrogens mixed
_atom_sites_solution_primary dual
_audit_creation_date 2017-04-20
_audit_creation_method
;
Olex2 1.2
(compiled 2017.03.28 svn.r3405 for OlexSys, GUI svn.r5335)
;
_audit_update_record
;
2018-04-23 deposited with the CCDC.
2018-07-17 downloaded from the CCDC.
;
_cell_angle_alpha 90
_cell_angle_beta 90
_cell_angle_gamma 90
_cell_formula_units_Z 4
_cell_length_a 23.8510(10)
_cell_length_b 7.4217(4)
_cell_length_c 7.8859(4)
_cell_measurement_reflns_used 1174
_cell_measurement_temperature 293(2)
_cell_measurement_theta_max 70.5100
_cell_measurement_theta_min 5.6510
_cell_volume 1395.92(12)
_computing_cell_refinement
;
CrysAlisPro, Agilent Technologies,
Version 1.171.37.35 (release 13-08-2014 CrysAlis171 .NET)
(compiled Aug 13 2014,18:06:01)
;
_computing_data_collection
;
CrysAlisPro, Agilent Technologies,
Version 1.171.37.35 (release 13-08-2014 CrysAlis171 .NET)
(compiled Aug 13 2014,18:06:01)
;
_computing_data_reduction
;
CrysAlisPro, Agilent Technologies,
Version 1.171.37.35 (release 13-08-2014 CrysAlis171 .NET)
(compiled Aug 13 2014,18:06:01)
;
_computing_molecular_graphics 'Olex2 (Dolomanov et al., 2009)'
_computing_publication_material 'Olex2 (Dolomanov et al., 2009)'
_computing_structure_refinement 'ShelXL (Sheldrick, 2015)'
_computing_structure_solution 'ShelXT (Sheldrick, 2015)'
_diffrn_ambient_temperature 293(2)
_diffrn_detector 'CCD plate'
_diffrn_detector_area_resol_mean 16.2312
_diffrn_detector_type Eos
_diffrn_measured_fraction_theta_full 1.000
_diffrn_measured_fraction_theta_max 1.000
_diffrn_measurement_details
;
#__ type_ start__ end____ width___ exp.time_
  1 omega -103.00   -5.00   1.0000    1.0000
omega____ theta____ kappa____ phi______ frames
    -      -33.5000  -77.0000    0.0000 98

#__ type_ start__ end____ width___ exp.time_
  2 omega  -33.00   65.00   1.0000    1.0000
omega____ theta____ kappa____ phi______ frames
    -       36.4734  -77.0000 -180.0000 98

#__ type_ start__ end____ width___ exp.time_
  3 omega   57.00  110.00   1.0000    1.0000
omega____ theta____ kappa____ phi______ frames
    -       36.4734  178.0000 -150.0000 53

#__ type_ start__ end____ width___ exp.time_
  4 omega  -34.00   59.00   1.0000    1.0000
omega____ theta____ kappa____ phi______ frames
    -       36.4734  -37.0000 -120.0000 93

#__ type_ start__ end____ width___ exp.time_
  5 omega   57.00  110.00   1.0000    1.0000
omega____ theta____ kappa____ phi______ frames
    -       36.4734  178.0000  -60.0000 53

#__ type_ start__ end____ width___ exp.time_
  6 omega   57.00  110.00   1.0000    1.0000
omega____ theta____ kappa____ phi______ frames
    -       36.4734  178.0000  120.0000 53

#__ type_ start__ end____ width___ exp.time_
  7 omega   37.00   91.00   1.0000    3.0000
omega____ theta____ kappa____ phi______ frames
    -      108.0000  -30.0000  120.0000 54

#__ type_ start__ end____ width___ exp.time_
  8 omega   38.00  109.00   1.0000    3.0000
omega____ theta____ kappa____ phi______ frames
    -      108.0000  -94.0000   90.0000 71

#__ type_ start__ end____ width___ exp.time_
  9 omega   82.00  178.00   1.0000    3.0000
omega____ theta____ kappa____ phi______ frames
    -      108.0000   30.0000  -60.0000 96

#__ type_ start__ end____ width___ exp.time_
 10 omega   91.00  176.00   1.0000    3.0000
omega____ theta____ kappa____ phi______ frames
    -      108.0000   61.0000 -150.0000 85

#__ type_ start__ end____ width___ exp.time_
 11 omega   39.00   65.00   1.0000    3.0000
omega____ theta____ kappa____ phi______ frames
    -      108.0000  -30.0000 -180.0000 26

#__ type_ start__ end____ width___ exp.time_
 12 omega  106.00  169.00   1.0000    3.0000
omega____ theta____ kappa____ phi______ frames
    -      108.0000   30.0000   30.0000 63

#__ type_ start__ end____ width___ exp.time_
 13 omega   59.00   88.00   1.0000    3.0000
omega____ theta____ kappa____ phi______ frames
    -      108.0000  -30.0000  -90.0000 29

#__ type_ start__ end____ width___ exp.time_
 14 omega  112.00  170.00   1.0000    3.0000
omega____ theta____ kappa____ phi______ frames
    -      108.0000  111.0000 -120.0000 58
;
_diffrn_measurement_device 'four-circle diffractometer'
_diffrn_measurement_device_type 'Xcalibur, Eos, Gemini'
_diffrn_measurement_method '\w scans'
_diffrn_orient_matrix_UB_11 -0.0571581000
_diffrn_orient_matrix_UB_12 0.0864225000
_diffrn_orient_matrix_UB_13 0.0408322000
_diffrn_orient_matrix_UB_21 -0.0194733000
_diffrn_orient_matrix_UB_22 -0.1771708000
_diffrn_orient_matrix_UB_23 0.0832066000
_diffrn_orient_matrix_UB_31 0.0230489500
_diffrn_orient_matrix_UB_32 0.0652386500
_diffrn_orient_matrix_UB_33 0.1717654000
_diffrn_radiation_monochromator graphite
_diffrn_radiation_probe x-ray
_diffrn_radiation_type CuK\a
_diffrn_radiation_wavelength 1.54184
_diffrn_reflns_av_R_equivalents 0.0228
_diffrn_reflns_av_unetI/netI 0.0252
_diffrn_reflns_Laue_measured_fraction_full 1.000
_diffrn_reflns_Laue_measured_fraction_max 1.000
_diffrn_reflns_limit_h_max 28
_diffrn_reflns_limit_h_min -28
_diffrn_reflns_limit_k_max 7
_diffrn_reflns_limit_k_min -8
_diffrn_reflns_limit_l_max 9
_diffrn_reflns_limit_l_min -6
_diffrn_reflns_number 2575
_diffrn_reflns_point_group_measured_fraction_full 1.000
_diffrn_reflns_point_group_measured_fraction_max 1.000
_diffrn_reflns_theta_full 67.024
_diffrn_reflns_theta_max 67.024
_diffrn_reflns_theta_min 3.706
_diffrn_source 'Enhance (Cu) X-ray Source'
_exptl_absorpt_coefficient_mu 0.591
_exptl_absorpt_correction_T_max 1.00000
_exptl_absorpt_correction_T_min 0.47792
_exptl_absorpt_correction_type multi-scan
_exptl_absorpt_process_details
;
CrysAlisPro, Agilent Technologies,
Version 1.171.37.35 (release 13-08-2014 CrysAlis171 .NET)
(compiled Aug 13 2014,18:06:01)
Empirical absorption correction using spherical harmonics,
 implemented in SCALE3 ABSPACK scaling algorithm.
;
_exptl_crystal_colour yellow
_exptl_crystal_colour_primary brown
_exptl_crystal_density_diffrn 1.286
_exptl_crystal_description prism
_exptl_crystal_F_000 568
_exptl_crystal_recrystallization_method 'Re-crystallisation from solvent'
_exptl_crystal_size_max 0.22
_exptl_crystal_size_mid 0.2
_exptl_crystal_size_min 0.15
_refine_diff_density_max 0.148
_refine_diff_density_min -0.100
_refine_diff_density_rms 0.035
_refine_ls_abs_structure_details
;
 Refined as an inversion twin.
;
_refine_ls_abs_structure_Flack -1.6(13)
_refine_ls_extinction_coef 0.0017(4)
_refine_ls_extinction_expression Fc^*^=kFc[1+0.001xFc^2^\l^3^/sin(2\q)]^-1/4^
_refine_ls_extinction_method 'SHELXL-2014/7 (Sheldrick 2014'
_refine_ls_goodness_of_fit_ref 1.057
_refine_ls_hydrogen_treatment mixed
_refine_ls_matrix_type full
_refine_ls_number_parameters 98
_refine_ls_number_reflns 1020
_refine_ls_number_restraints 1
_refine_ls_restrained_S_all 1.057
_refine_ls_R_factor_all 0.0334
_refine_ls_R_factor_gt 0.0316
_refine_ls_shift/su_max 0.000
_refine_ls_shift/su_mean 0.000
_refine_ls_structure_factor_coef Fsqd
_refine_ls_weighting_details 'w=1/[\s^2^(Fo^2^)+(0.0485P)^2^+0.1257P] where P=(Fo^2^+2Fc^2^)/3'
_refine_ls_weighting_scheme calc
_refine_ls_wR_factor_gt 0.0834
_refine_ls_wR_factor_ref 0.0864
_reflns_Friedel_coverage 0.844
_reflns_Friedel_fraction_full 1.000
_reflns_Friedel_fraction_max 1.000
_reflns_number_gt 965
_reflns_number_total 1020
_reflns_threshold_expression 'I > 2\s(I)'
_cod_data_source_file c8ob01501e2.cif
_cod_data_source_block 20170457
_cod_depositor_comments
;
The following automatic conversions were performed:

'_chemical_melting_point' value '383-384' was changed to '383.5(5)' -
the average value was taken and precision was estimated.

Automatic conversion script
Id: cif_fix_values 4973 2017-02-22 13:04:09Z antanas 

 Adding full bibliography for 7156321.cif.
;
_cod_database_code 7156321
_shelx_shelxl_version_number 2014/7
_chemical_oxdiff_formula C38H70N2O2
_shelx_space_group_comment
;
The symmetry employed for this shelxl refinement is uniquely defined
by the following loop, which should always be used as a source of
symmetry information in preference to the above space-group names.
They are only intended as comments.
;
_reflns_odcompleteness_completeness 100.00
_reflns_odcompleteness_iscentric 1
_reflns_odcompleteness_theta 66.97
_olex2_refinement_description
;
1. Twinned data refinement
 Scales: 2.6(13)
 -1.6(13)
2. Fixed Uiso
 At 1.2 times of:
  All C(H) groups
3. Shared sites
{N2, C10}
4. Uiso/Uaniso restraints and constraints
Uiso(N2) = Uiso(C10)
5. Others
 Fixed Sof: C10(0.5) N2(0.5)
6.a Aromatic/amide H refined with riding coordinates:
 C1(H1), C2(H2), C3(H3), C4(H4), C5(H5), C9(H9)
;
_olex2_submission_special_instructions 'No special instructions were received'

loop_
_space_group_symop_operation_xyz
'x, y, z'
'-x, -y, z+1/2'
'x, -y, z+1/2'
'-x, y, z'
'x+1/2, y+1/2, z'
'-x+1/2, -y+1/2, z+1/2'
'x+1/2, -y+1/2, z+1/2'
'-x+1/2, y+1/2, z'

loop_
_atom_site_label
_atom_site_type_symbol
_atom_site_fract_x
_atom_site_fract_y
_atom_site_fract_z
_atom_site_U_iso_or_equiv
_atom_site_adp_type
_atom_site_occupancy
_atom_site_site_symmetry_order
_atom_site_calc_flag
_atom_site_refinement_flags_posn
_atom_site_refinement_flags_adp
_atom_site_refinement_flags_occupancy
C1 C 0.61620(9) 0.1401(3) 0.2032(4) 0.0513(6) Uani 1 1 d . . .
H1 H 0.5891 0.0638 0.1580 0.062 Uiso 1 1 calc R . .
C2 C 0.66918(10) 0.1445(4) 0.1319(4) 0.0647(7) Uani 1 1 d . . .
H2 H 0.6775 0.0710 0.0397 0.078 Uiso 1 1 calc R . .
C3 C 0.70984(10) 0.2581(4) 0.1974(5) 0.0685(9) Uani 1 1 d . . .
H3 H 0.7455 0.2614 0.1497 0.082 Uiso 1 1 calc R . .
C4 C 0.69697(9) 0.3657(4) 0.3334(4) 0.0634(8) Uani 1 1 d . . .
H4 H 0.7243 0.4418 0.3778 0.076 Uiso 1 1 calc R . .
C5 C 0.64397(9) 0.3631(4) 0.4060(4) 0.0537(6) Uani 1 1 d . . .
H5 H 0.6358 0.4376 0.4976 0.064 Uiso 1 1 calc R . .
C6 C 0.60284(8) 0.2480(3) 0.3410(4) 0.0443(6) Uani 1 1 d . . .
C7 C 0.54532(9) 0.2471(3) 0.4087(3) 0.0423(5) Uani 1 1 d . . .
C8 C 0.55838(10) 0.2930(3) 0.7287(4) 0.0525(6) Uani 1 1 d . . .
H8 H 0.5982(10) 0.286(3) 0.721(4) 0.051(6) Uiso 1 1 d . . .
C9 C 0.52981(11) 0.3092(4) 0.8743(4) 0.0594(7) Uani 1 1 d . . .
H9 H 0.5491 0.3206 0.9761 0.071 Uiso 1 1 calc R . .
C10 C 0.52928(8) 0.2761(3) 0.5750(3) 0.0425(5) Uiso 0.5 1 d . . .
N1 N 0.5000 0.2269(4) 0.3087(4) 0.0427(6) Uani 1 2 d S T P
N2 N 0.52928(8) 0.2761(3) 0.5750(3) 0.0425(5) Uiso 0.5 1 d . . .

loop_
_atom_site_aniso_label
_atom_site_aniso_U_11
_atom_site_aniso_U_22
_atom_site_aniso_U_33
_atom_site_aniso_U_23
_atom_site_aniso_U_13
_atom_site_aniso_U_12
C1 0.0466(11) 0.0517(12) 0.0556(15) 0.0000(13) -0.0010(11) 0.0037(8)
C2 0.0542(14) 0.0708(17) 0.0691(18) -0.0024(15) 0.0094(13) 0.0110(11)
C3 0.0386(11) 0.0888(19) 0.078(2) 0.0100(17) 0.0066(13) 0.0064(10)
C4 0.0409(11) 0.0789(18) 0.0703(19) 0.0093(17) -0.0119(12) -0.0071(11)
C5 0.0448(11) 0.0617(15) 0.0548(14) 0.0005(13) -0.0096(11) -0.0018(9)
C6 0.0399(10) 0.0475(12) 0.0455(14) 0.0076(10) -0.0042(10) 0.0040(8)
C7 0.0414(10) 0.0448(12) 0.0406(14) 0.0003(10) -0.0033(10) 0.0017(8)
C8 0.0587(12) 0.0502(11) 0.0485(15) -0.0001(12) -0.0121(13) 0.0015(10)
C9 0.0854(17) 0.0506(14) 0.0422(14) 0.0010(13) -0.0114(13) -0.0009(13)
N1 0.0362(12) 0.0508(14) 0.0410(16) -0.0003(13) 0.000 0.000

loop_
_atom_type_symbol
_atom_type_description
_atom_type_scat_dispersion_real
_atom_type_scat_dispersion_imag
_atom_type_scat_source
C C 0.0181 0.0091 'International Tables Vol C Tables 4.2.6.8 and 6.1.1.4'
H H 0.0000 0.0000 'International Tables Vol C Tables 4.2.6.8 and 6.1.1.4'
N N 0.0311 0.0180 'International Tables Vol C Tables 4.2.6.8 and 6.1.1.4'

loop_
_geom_angle_atom_site_label_1
_geom_angle_atom_site_label_2
_geom_angle_atom_site_label_3
_geom_angle
_geom_angle_site_symmetry_1
_geom_angle_site_symmetry_3
C2 C1 H1 119.5 . .
C2 C1 C6 121.0(2) . .
C6 C1 H1 119.5 . .
C1 C2 H2 119.9 . .
C1 C2 C3 120.1(3) . .
C3 C2 H2 119.9 . .
C2 C3 H3 120.4 . .
C4 C3 C2 119.3(3) . .
C4 C3 H3 120.4 . .
C3 C4 H4 119.4 . .
C3 C4 C5 121.2(3) . .
C5 C4 H4 119.4 . .
C4 C5 H5 120.1 . .
C4 C5 C6 119.8(3) . .
C6 C5 H5 120.1 . .
C1 C6 C5 118.6(2) . .
C1 C6 C7 119.7(2) . .
C5 C6 C7 121.6(2) . .
C10 C7 C6 127.0(2) . .
N1 C7 C6 122.4(2) . .
N1 C7 C10 110.5(2) . .
C9 C8 H8 124(2) . .
C9 C8 C10 119.8(2) . .
C10 C8 H8 116(2) . .
C8 C9 C9 120.55(16) . 4_655
C8 C9 H9 119.7 . .
C9 C9 H9 119.7 4_655 .
C7 C10 C8 134.16(19) . .
C7 C10 C10 106.06(12) . 4_655
C7 C10 N2 106.06(12) . 4_655
C10 C10 C8 119.66(14) 4_655 .
N2 C10 C8 119.66(14) 4_655 .
N2 C10 C10 0.0 4_655 4_655
C7 N1 C7 106.8(3) 4_655 .

loop_
_geom_bond_atom_site_label_1
_geom_bond_atom_site_label_2
_geom_bond_distance
_geom_bond_site_symmetry_2
C1 H1 0.9300 .
C1 C2 1.384(3) .
C1 C6 1.387(4) .
C2 H2 0.9300 .
C2 C3 1.385(4) .
C3 H3 0.9300 .
C3 C4 1.372(5) .
C4 H4 0.9300 .
C4 C5 1.388(4) .
C5 H5 0.9300 .
C5 C6 1.398(3) .
C6 C7 1.472(3) .
C7 C10 1.382(4) .
C7 N1 1.346(3) .
C8 H8 0.95(2) .
C8 C9 1.341(4) .
C8 C10 1.402(3) .
C9 C9 1.422(5) 4_655
C9 H9 0.9300 .
C10 C10 1.397(4) 4_655
C10 N2 1.397(4) 4_655
N1 C7 1.346(3) 4_655

loop_
_geom_torsion_atom_site_label_1
_geom_torsion_atom_site_label_2
_geom_torsion_atom_site_label_3
_geom_torsion_atom_site_label_4
_geom_torsion
_geom_torsion_site_symmetry_4
C1 C2 C3 C4 0.0(5) .
C1 C6 C7 C10 149.6(2) .
C1 C6 C7 N1 -34.4(3) .
C2 C1 C6 C5 0.6(4) .
C2 C1 C6 C7 176.9(2) .
C2 C3 C4 C5 -0.2(5) .
C3 C4 C5 C6 0.5(4) .
C4 C5 C6 C1 -0.7(4) .
C4 C5 C6 C7 -177.0(2) .
C5 C6 C7 C10 -34.2(4) .
C5 C6 C7 N1 141.8(3) .
C6 C1 C2 C3 -0.2(4) .
C6 C7 C10 C8 -8.6(4) .
C6 C7 C10 C10 175.49(19) 4_655
C6 C7 C10 N2 175.49(19) 4_655
C6 C7 N1 C7 -175.11(14) 4_655
C9 C8 C10 C7 -175.5(2) .
C9 C8 C10 C10 -0.1(3) 4_655
C9 C8 C10 N2 -0.1(3) 4_655
C10 C7 N1 C7 1.5(3) 4_655
C10 C8 C9 C9 0.1(3) 4_655
N1 C7 C10 C8 175.0(3) .
N1 C7 C10 C10 -0.9(2) 4_655
N1 C7 C10 N2 -0.9(2) 4_655

loop_
_twin_individual_id
_twin_individual_mass_fraction_refined
1 2.6(13)
2 -1.6(13)
